data_1540390
loop_
_publ_author_name
'Maekawa, Takehisa'
'Ueno, Hiroshi'
'Segawa, Yasutomo'
'Haley, Michael M.'
'Itami, Kenichiro'

_publ_section_title
;
 Synthesis of open-shell ladder \p-systems by catalytic C--H annulation of
 diarylacetylenes
;
_journal_issue 1
_journal_name_full 'Chem. Sci.'
_journal_page_first 650
_journal_paper_doi 10.1039/C5SC03391H
_journal_volume 7
_journal_year 2016
_chemical_formula_sum 'C66 H56'
_chemical_formula_weight 849.11
_chemical_name_systematic
; 
 ? 
;
_space_group_IT_number 148
_symmetry_cell_setting trigonal
_symmetry_space_group_name_Hall '-R 3'
_symmetry_space_group_name_H-M 'R -3 :H'
_atom_sites_solution_hydrogens geom
_atom_sites_solution_primary direct
_atom_sites_solution_secondary difmap
_audit_creation_method SHELXL-97
_audit_update_record
;
2015-09-02 deposited with the CCDC.
2015-10-22 downloaded from the CCDC.
;
_cell_angle_alpha 90.00
_cell_angle_beta 90.00
_cell_angle_gamma 120.00
_cell_formula_units_Z 9
_cell_length_a 37.115(8)
_cell_length_b 37.115(8)
_cell_length_c 8.9290(19)
_cell_measurement_reflns_used 5920
_cell_measurement_temperature 103(2)
_cell_measurement_theta_max 25.3
_cell_measurement_theta_min 3.2
_cell_volume 10652(4)
_computing_cell_refinement 'RIGAKU CrystalClear'
_computing_data_collection 'RIGAKU CrystalClear'
_computing_data_reduction 'RIGAKU CrystalClear'
_computing_molecular_graphics ORTEP-III
_computing_structure_refinement 'SHELXL-97 (Sheldrick, 1997)'
_computing_structure_solution SIR-97
_diffrn_ambient_temperature 103(2)
_diffrn_measured_fraction_theta_full 0.997
_diffrn_measured_fraction_theta_max 0.997
_diffrn_measurement_device_type
;
Saturn70 CCD (4x4 bin mode) with MicroMax-007
;
_diffrn_radiation_monochromator graphite
_diffrn_radiation_source 'fine-focus sealed tube'
_diffrn_radiation_type MoK\a
_diffrn_radiation_wavelength 0.71075
_diffrn_reflns_av_R_equivalents 0.0741
_diffrn_reflns_av_sigmaI/netI 0.0531
_diffrn_reflns_limit_h_max 44
_diffrn_reflns_limit_h_min -43
_diffrn_reflns_limit_k_max 35
_diffrn_reflns_limit_k_min -44
_diffrn_reflns_limit_l_max 10
_diffrn_reflns_limit_l_min -10
_diffrn_reflns_number 24070
_diffrn_reflns_theta_full 25.00
_diffrn_reflns_theta_max 25.00
_diffrn_reflns_theta_min 3.23
_exptl_absorpt_coefficient_mu 0.067
_exptl_absorpt_correction_T_max 0.9980
_exptl_absorpt_correction_T_min 0.9933
_exptl_absorpt_correction_type multi-scan
_exptl_absorpt_process_details 'Jacobson, R. (1998) Private communication'
_exptl_crystal_colour Green
_exptl_crystal_density_diffrn 1.191
_exptl_crystal_density_method 'not measured'
_exptl_crystal_description Block
_exptl_crystal_F_000 4068
_exptl_crystal_size_max 0.10
_exptl_crystal_size_mid 0.05
_exptl_crystal_size_min 0.03
_refine_diff_density_max 0.291
_refine_diff_density_min -0.220
_refine_diff_density_rms 0.048
_refine_ls_extinction_method none
_refine_ls_goodness_of_fit_ref 1.059
_refine_ls_hydrogen_treatment constr
_refine_ls_matrix_type full
_refine_ls_number_parameters 304
_refine_ls_number_reflns 4163
_refine_ls_number_restraints 0
_refine_ls_restrained_S_all 1.059
_refine_ls_R_factor_all 0.0951
_refine_ls_R_factor_gt 0.0560
_refine_ls_shift/su_max 0.000
_refine_ls_shift/su_mean 0.000
_refine_ls_structure_factor_coef Fsqd
_refine_ls_weighting_details 'calc w=1/[\s^2^(Fo^2^)+(0.0381P)^2^+28.4841P] where P=(Fo^2^+2Fc^2^)/3'
_refine_ls_weighting_scheme calc
_refine_ls_wR_factor_gt 0.1134
_refine_ls_wR_factor_ref 0.1371
_reflns_number_gt 2834
_reflns_number_total 4163
_reflns_threshold_expression >2sigma(I)
_cod_data_source_file c5sc03391h2.cif
_cod_data_source_block 1a
_cod_depositor_comments
;
The following automatic conversions were performed:

'_exptl_absorpt_correction_type' value 'Multi-scan' changed to
'multi-scan' according to
/usr/data/users/saulius/crontab/automatic-downloads/rss-feeds/RSC/lib/dictionaries/cif_core.dic
dictionary named 'cif_core.dic' version 2.4.2 from 2011-04-26.

Automatic conversion script
Id: cif_fix_values 3271 2015-04-21 07:52:19Z andrius 

 Adding full bibliography for 1540390--1540391.cif.
;
_cod_original_sg_symbol_H-M R-3
_cod_database_code 1540390

loop_
_symmetry_equiv_pos_as_xyz
'x, y, z'
'-y, x-y, z'
'-x+y, -x, z'
'x+2/3, y+1/3, z+1/3'
'-y+2/3, x-y+1/3, z+1/3'
'-x+y+2/3, -x+1/3, z+1/3'
'x+1/3, y+2/3, z+2/3'
'-y+1/3, x-y+2/3, z+2/3'
'-x+y+1/3, -x+2/3, z+2/3'
'-x, -y, -z'
'y, -x+y, -z'
'x-y, x, -z'
'-x+2/3, -y+1/3, -z+1/3'
'y+2/3, -x+y+1/3, -z+1/3'
'x-y+2/3, x+1/3, -z+1/3'
'-x+1/3, -y+2/3, -z+2/3'
'y+1/3, -x+y+2/3, -z+2/3'
'x-y+1/3, x+2/3, -z+2/3'

loop_
_atom_site_label
_atom_site_type_symbol
_atom_site_fract_x
_atom_site_fract_y
_atom_site_fract_z
_atom_site_U_iso_or_equiv
_atom_site_adp_type
_atom_site_occupancy
_atom_site_symmetry_multiplicity
_atom_site_calc_flag
_atom_site_refinement_flags
C1 C 0.33978(7) 0.18032(7) 0.7282(3) 0.0258(5) Uani 1 1 d .
C2 C 0.30525(7) 0.17450(7) 0.8139(3) 0.0247(5) Uani 1 1 d .
C3 C 0.26909(7) 0.14232(7) 0.7427(3) 0.0240(5) Uani 1 1 d .
C4 C 0.22684(7) 0.12444(7) 0.7801(3) 0.0248(5) Uani 1 1 d .
H1 H 0.2185 0.1335 0.8661 0.030 Uiso 1 1 calc R
C5 C 0.19785(7) 0.09365(7) 0.6900(3) 0.0225(5) Uani 1 1 d .
C6 C 0.15236(7) 0.06864(7) 0.6969(3) 0.0227(5) Uani 1 1 d .
C7 C 0.12358(7) 0.06832(8) 0.7957(3) 0.0265(6) Uani 1 1 d .
H2 H 0.1323 0.0876 0.8761 0.032 Uiso 1 1 calc R
C8 C 0.08146(7) 0.03918(8) 0.7758(3) 0.0284(6) Uani 1 1 d .
H3 H 0.0614 0.0383 0.8443 0.034 Uiso 1 1 calc R
C9 C 0.06866(7) 0.01133(7) 0.6561(3) 0.0284(6) Uani 1 1 d .
H4 H 0.0399 -0.0084 0.6443 0.034 Uiso 1 1 calc R
C10 C 0.09716(7) 0.01198(7) 0.5536(3) 0.0256(6) Uani 1 1 d .
H5 H 0.0882 -0.0069 0.4717 0.031 Uiso 1 1 calc R
C11 C 0.13901(7) 0.04071(7) 0.5734(3) 0.0238(5) Uani 1 1 d .
C12 C 0.17534(7) 0.04849(7) 0.4859(3) 0.0232(5) Uani 1 1 d .
C13 C 0.21040(7) 0.07983(7) 0.5592(3) 0.0237(5) Uani 1 1 d .
C14 C 0.25296(7) 0.09792(7) 0.5198(3) 0.0249(5) Uani 1 1 d .
H6 H 0.2612 0.0891 0.4330 0.030 Uiso 1 1 calc R
C15 C 0.28163(7) 0.12836(7) 0.6101(3) 0.0245(5) Uani 1 1 d .
C16 C 0.30691(7) 0.19733(8) 0.9517(3) 0.0260(6) Uani 1 1 d .
C17 C 0.32439(7) 0.24092(8) 0.9465(3) 0.0302(6) Uani 1 1 d .
C18 C 0.33020(8) 0.26272(9) 1.0800(3) 0.0393(7) Uani 1 1 d .
H7 H 0.3422 0.2921 1.0763 0.047 Uiso 1 1 calc R
C19 C 0.31897(9) 0.24285(10) 1.2178(3) 0.0425(7) Uani 1 1 d .
C20 C 0.30012(8) 0.20004(10) 1.2202(3) 0.0398(7) Uani 1 1 d .
H8 H 0.2911 0.1860 1.3134 0.048 Uiso 1 1 calc R
C21 C 0.29382(7) 0.17659(8) 1.0902(3) 0.0295(6) Uani 1 1 d .
C22 C 0.33556(9) 0.26422(9) 0.8002(3) 0.0403(7) Uani 1 1 d .
H9 H 0.3405 0.2924 0.8168 0.060 Uiso 1 1 calc R
H10 H 0.3126 0.2497 0.7290 0.060 Uiso 1 1 calc R
H11 H 0.3608 0.2657 0.7597 0.060 Uiso 1 1 calc R
C23 C 0.32761(11) 0.26766(12) 1.3606(4) 0.0697(11) Uani 1 1 d .
H12 H 0.3092 0.2795 1.3663 0.104 Uiso 1 1 calc R
H13 H 0.3567 0.2902 1.3612 0.104 Uiso 1 1 calc R
H14 H 0.3226 0.2494 1.4469 0.104 Uiso 1 1 calc R
C24 C 0.27398(8) 0.13013(8) 1.1033(3) 0.0387(7) Uani 1 1 d .
H15 H 0.2437 0.1177 1.1088 0.058 Uiso 1 1 calc R
H16 H 0.2841 0.1232 1.1940 0.058 Uiso 1 1 calc R
H17 H 0.2812 0.1192 1.0154 0.058 Uiso 1 1 calc R
C25 C 0.17762(7) 0.03130(7) 0.3395(3) 0.0250(5) Uani 1 1 d .
C26 C 0.16803(7) 0.04616(8) 0.2094(3) 0.0272(6) Uani 1 1 d .
C27 C 0.17520(8) 0.03399(8) 0.0697(3) 0.0312(6) Uani 1 1 d .
H18 H 0.1680 0.0434 -0.0180 0.037 Uiso 1 1 calc R
C28 C 0.19245(8) 0.00861(8) 0.0547(3) 0.0309(6) Uani 1 1 d .
C29 C 0.20123(8) -0.00599(8) 0.1850(3) 0.0337(6) Uani 1 1 d .
H19 H 0.2129 -0.0236 0.1771 0.040 Uiso 1 1 calc R
C30 C 0.19348(8) 0.00429(8) 0.3266(3) 0.0305(6) Uani 1 1 d .
C31 C 0.15199(10) 0.07600(10) 0.2189(3) 0.0450(8) Uani 1 1 d .
H20 H 0.1562 0.0902 0.1225 0.067 Uiso 1 1 calc R
H21 H 0.1671 0.0966 0.2974 0.067 Uiso 1 1 calc R
H22 H 0.1222 0.0607 0.2429 0.067 Uiso 1 1 calc R
C32 C 0.20162(10) -0.00199(10) -0.0976(3) 0.0453(8) Uani 1 1 d .
H23 H 0.2069 -0.0253 -0.0892 0.068 Uiso 1 1 calc R
H24 H 0.2262 0.0222 -0.1393 0.068 Uiso 1 1 calc R
H25 H 0.1777 -0.0098 -0.1637 0.068 Uiso 1 1 calc R
C33 C 0.20177(10) -0.01432(9) 0.4637(3) 0.0473(8) Uani 1 1 d .
H26 H 0.2276 0.0066 0.5116 0.071 Uiso 1 1 calc R
H27 H 0.2045 -0.0383 0.4341 0.071 Uiso 1 1 calc R
H28 H 0.1786 -0.0234 0.5343 0.071 Uiso 1 1 calc R

loop_
_atom_site_aniso_label
_atom_site_aniso_U_11
_atom_site_aniso_U_22
_atom_site_aniso_U_33
_atom_site_aniso_U_23
_atom_site_aniso_U_13
_atom_site_aniso_U_12
C1 0.0227(13) 0.0272(13) 0.0220(12) -0.0021(10) 0.0001(10) 0.0083(11)
C2 0.0234(13) 0.0265(13) 0.0210(12) -0.0018(10) 0.0013(10) 0.0101(11)
C3 0.0209(12) 0.0267(13) 0.0214(12) 0.0000(10) 0.0009(10) 0.0097(11)
C4 0.0226(13) 0.0261(13) 0.0227(12) -0.0016(10) -0.0002(10) 0.0099(11)
C5 0.0203(12) 0.0216(12) 0.0228(12) 0.0031(10) 0.0036(10) 0.0083(10)
C6 0.0225(13) 0.0220(13) 0.0234(12) 0.0018(10) -0.0012(10) 0.0110(11)
C7 0.0286(14) 0.0284(14) 0.0246(13) -0.0002(11) 0.0001(11) 0.0157(12)
C8 0.0223(13) 0.0302(14) 0.0331(14) 0.0040(12) 0.0034(11) 0.0136(12)
C9 0.0207(13) 0.0235(13) 0.0368(15) 0.0040(11) 0.0024(11) 0.0079(11)
C10 0.0232(13) 0.0204(12) 0.0304(13) 0.0009(10) -0.0007(11) 0.0087(11)
C11 0.0239(13) 0.0230(13) 0.0255(13) 0.0036(10) -0.0004(10) 0.0125(11)
C12 0.0233(13) 0.0227(13) 0.0223(12) 0.0034(10) 0.0017(10) 0.0106(11)
C13 0.0213(13) 0.0231(13) 0.0229(12) 0.0005(10) -0.0006(10) 0.0082(11)
C14 0.0204(13) 0.0267(13) 0.0223(12) -0.0009(10) 0.0016(10) 0.0078(11)
C15 0.0215(12) 0.0261(13) 0.0203(12) -0.0003(10) 0.0009(10) 0.0077(11)
C16 0.0184(12) 0.0322(14) 0.0245(13) -0.0045(11) -0.0012(10) 0.0105(11)
C17 0.0221(13) 0.0319(15) 0.0337(14) -0.0047(11) -0.0009(11) 0.0112(12)
C18 0.0308(15) 0.0345(16) 0.0513(18) -0.0157(14) 0.0001(13) 0.0153(13)
C19 0.0322(16) 0.058(2) 0.0344(16) -0.0192(14) -0.0013(13) 0.0205(15)
C20 0.0296(15) 0.061(2) 0.0255(14) -0.0055(13) 0.0007(12) 0.0200(15)
C21 0.0217(13) 0.0400(15) 0.0245(13) -0.0016(11) 0.0009(10) 0.0138(12)
C22 0.0345(16) 0.0331(15) 0.0483(17) 0.0041(13) 0.0027(13) 0.0131(13)
C23 0.061(2) 0.084(3) 0.054(2) -0.038(2) 0.0008(18) 0.029(2)
C24 0.0313(15) 0.0442(17) 0.0341(15) 0.0078(13) 0.0039(12) 0.0140(13)
C25 0.0204(12) 0.0249(13) 0.0249(12) -0.0024(10) -0.0024(10) 0.0078(11)
C26 0.0223(13) 0.0295(14) 0.0274(13) 0.0005(11) 0.0009(10) 0.0113(11)
C27 0.0333(15) 0.0323(15) 0.0250(13) 0.0018(11) -0.0014(11) 0.0142(12)
C28 0.0312(14) 0.0278(14) 0.0298(14) -0.0046(11) 0.0014(11) 0.0119(12)
C29 0.0379(16) 0.0316(15) 0.0358(15) -0.0077(12) -0.0056(12) 0.0205(13)
C30 0.0326(14) 0.0277(14) 0.0297(14) -0.0026(11) -0.0047(11) 0.0140(12)
C31 0.061(2) 0.060(2) 0.0317(15) 0.0044(14) 0.0027(14) 0.0436(17)
C32 0.057(2) 0.0518(19) 0.0303(15) -0.0062(14) 0.0026(14) 0.0298(16)
C33 0.072(2) 0.0504(19) 0.0372(16) -0.0080(14) -0.0148(15) 0.0435(18)

loop_
_atom_type_symbol
_atom_type_description
_atom_type_scat_dispersion_real
_atom_type_scat_dispersion_imag
_atom_type_scat_source
C C 0.0033 0.0016 'International Tables Vol C Tables 4.2.6.8 and 6.1.1.4'
H H 0.0000 0.0000 'International Tables Vol C Tables 4.2.6.8 and 6.1.1.4'

loop_
_geom_angle_atom_site_label_1
_geom_angle_atom_site_label_2
_geom_angle_atom_site_label_3
_geom_angle
_geom_angle_site_symmetry_1
_geom_angle_site_symmetry_3
C1 C1 C2 110.9(3) 13_556 .
C1 C1 C15 107.4(3) 13_556 13_556
C2 C1 C15 141.7(2) . 13_556
C1 C2 C3 106.8(2) . .
C1 C2 C16 126.0(2) . .
C3 C2 C16 127.2(2) . .
C4 C3 C2 130.6(2) . .
C4 C3 C15 120.3(2) . .
C2 C3 C15 109.0(2) . .
C5 C4 C3 118.7(2) . .
C5 C4 H1 120.7 . .
C3 C4 H1 120.7 . .
C4 C5 C13 120.8(2) . .
C4 C5 C6 132.7(2) . .
C13 C5 C6 106.46(19) . .
C7 C6 C11 120.2(2) . .
C7 C6 C5 132.3(2) . .
C11 C6 C5 107.5(2) . .
C6 C7 C8 119.1(2) . .
C6 C7 H2 120.4 . .
C8 C7 H2 120.4 . .
C9 C8 C7 120.4(2) . .
C9 C8 H3 119.8 . .
C7 C8 H3 119.8 . .
C10 C9 C8 121.2(2) . .
C10 C9 H4 119.4 . .
C8 C9 H4 119.4 . .
C11 C10 C9 118.7(2) . .
C11 C10 H5 120.7 . .
C9 C10 H5 120.7 . .
C10 C11 C6 120.5(2) . .
C10 C11 C12 130.8(2) . .
C6 C11 C12 108.7(2) . .
C13 C12 C11 107.3(2) . .
C13 C12 C25 122.9(2) . .
C11 C12 C25 129.6(2) . .
C12 C13 C14 129.0(2) . .
C12 C13 C5 110.0(2) . .
C14 C13 C5 120.9(2) . .
C15 C14 C13 118.0(2) . .
C15 C14 H6 121.0 . .
C13 C14 H6 121.0 . .
C14 C15 C1 132.9(2) . 13_556
C14 C15 C3 121.3(2) . .
C1 C15 C3 105.89(19) 13_556 .
C21 C16 C17 119.4(2) . .
C21 C16 C2 120.9(2) . .
C17 C16 C2 119.6(2) . .
C18 C17 C16 119.1(2) . .
C18 C17 C22 119.3(2) . .
C16 C17 C22 121.6(2) . .
C19 C18 C17 122.1(3) . .
C19 C18 H7 119.0 . .
C17 C18 H7 119.0 . .
C20 C19 C18 118.0(2) . .
C20 C19 C23 121.4(3) . .
C18 C19 C23 120.6(3) . .
C19 C20 C21 122.3(3) . .
C19 C20 H8 118.8 . .
C21 C20 H8 118.8 . .
C20 C21 C16 118.9(2) . .
C20 C21 C24 118.9(2) . .
C16 C21 C24 122.2(2) . .
C17 C22 H9 109.5 . .
C17 C22 H10 109.5 . .
H9 C22 H10 109.5 . .
C17 C22 H11 109.5 . .
H9 C22 H11 109.5 . .
H10 C22 H11 109.5 . .
C19 C23 H12 109.5 . .
C19 C23 H13 109.5 . .
H12 C23 H13 109.5 . .
C19 C23 H14 109.5 . .
H12 C23 H14 109.5 . .
H13 C23 H14 109.5 . .
C21 C24 H15 109.5 . .
C21 C24 H16 109.5 . .
H15 C24 H16 109.5 . .
C21 C24 H17 109.5 . .
H15 C24 H17 109.5 . .
H16 C24 H17 109.5 . .
C30 C25 C26 119.6(2) . .
C30 C25 C12 121.2(2) . .
C26 C25 C12 118.8(2) . .
C27 C26 C25 119.0(2) . .
C27 C26 C31 120.0(2) . .
C25 C26 C31 121.0(2) . .
C28 C27 C26 122.3(2) . .
C28 C27 H18 118.9 . .
C26 C27 H18 118.9 . .
C27 C28 C29 117.6(2) . .
C27 C28 C32 120.6(2) . .
C29 C28 C32 121.9(2) . .
C28 C29 C30 122.2(2) . .
C28 C29 H19 118.9 . .
C30 C29 H19 118.9 . .
C29 C30 C25 119.3(2) . .
C29 C30 C33 119.6(2) . .
C25 C30 C33 121.1(2) . .
C26 C31 H20 109.5 . .
C26 C31 H21 109.5 . .
H20 C31 H21 109.5 . .
C26 C31 H22 109.5 . .
H20 C31 H22 109.5 . .
H21 C31 H22 109.5 . .
C28 C32 H23 109.5 . .
C28 C32 H24 109.5 . .
H23 C32 H24 109.5 . .
C28 C32 H25 109.5 . .
H23 C32 H25 109.5 . .
H24 C32 H25 109.5 . .
C30 C33 H26 109.5 . .
C30 C33 H27 109.5 . .
H26 C33 H27 109.5 . .
C30 C33 H28 109.5 . .
H26 C33 H28 109.5 . .
H27 C33 H28 109.5 . .

loop_
_geom_bond_atom_site_label_1
_geom_bond_atom_site_label_2
_geom_bond_distance
_geom_bond_site_symmetry_2
C1 C1 1.407(5) 13_556
C1 C2 1.413(3) .
C1 C15 1.457(3) 13_556
C2 C3 1.424(3) .
C2 C16 1.478(3) .
C3 C4 1.404(3) .
C3 C15 1.459(3) .
C4 C5 1.372(3) .
C4 H1 0.9500 .
C5 C13 1.443(3) .
C5 C6 1.466(3) .
C6 C7 1.381(3) .
C6 C11 1.422(3) .
C7 C8 1.398(3) .
C7 H2 0.9500 .
C8 C9 1.395(3) .
C8 H3 0.9500 .
C9 C10 1.390(3) .
C9 H4 0.9500 .
C10 C11 1.387(3) .
C10 H5 0.9500 .
C11 C12 1.457(3) .
C12 C13 1.401(3) .
C12 C25 1.475(3) .
C13 C14 1.417(3) .
C14 C15 1.363(3) .
C14 H6 0.9500 .
C15 C1 1.457(3) 13_556
C16 C21 1.408(3) .
C16 C17 1.411(4) .
C17 C18 1.395(4) .
C17 C22 1.506(4) .
C18 C19 1.388(4) .
C18 H7 0.9500 .
C19 C20 1.379(4) .
C19 C23 1.510(4) .
C20 C21 1.398(4) .
C20 H8 0.9500 .
C21 C24 1.503(4) .
C22 H9 0.9800 .
C22 H10 0.9800 .
C22 H11 0.9800 .
C23 H12 0.9800 .
C23 H13 0.9800 .
C23 H14 0.9800 .
C24 H15 0.9800 .
C24 H16 0.9800 .
C24 H17 0.9800 .
C25 C30 1.398(3) .
C25 C26 1.406(3) .
C26 C27 1.397(3) .
C26 C31 1.499(4) .
C27 C28 1.385(4) .
C27 H18 0.9500 .
C28 C29 1.389(4) .
C28 C32 1.501(3) .
C29 C30 1.392(3) .
C29 H19 0.9500 .
C30 C33 1.511(4) .
C31 H20 0.9800 .
C31 H21 0.9800 .
C31 H22 0.9800 .
C32 H23 0.9800 .
C32 H24 0.9800 .
C32 H25 0.9800 .
C33 H26 0.9800 .
C33 H27 0.9800 .
C33 H28 0.9800 .

loop_
_geom_torsion_atom_site_label_1
_geom_torsion_atom_site_label_2
_geom_torsion_atom_site_label_3
_geom_torsion_atom_site_label_4
_geom_torsion
_geom_torsion_site_symmetry_1
_geom_torsion_site_symmetry_4
C1 C1 C2 C3 0.0(3) 13_556 .
C15 C1 C2 C3 -179.3(3) 13_556 .
C1 C1 C2 C16 179.3(3) 13_556 .
C15 C1 C2 C16 0.0(5) 13_556 .
C1 C2 C3 C4 -179.7(2) . .
C16 C2 C3 C4 1.0(4) . .
C1 C2 C3 C15 -0.5(3) . .
C16 C2 C3 C15 -179.8(2) . .
C2 C3 C4 C5 179.4(2) . .
C15 C3 C4 C5 0.2(3) . .
C3 C4 C5 C13 0.0(3) . .
C3 C4 C5 C6 179.3(2) . .
C4 C5 C6 C7 1.2(5) . .
C13 C5 C6 C7 -179.4(2) . .
C4 C5 C6 C11 -178.9(2) . .
C13 C5 C6 C11 0.5(3) . .
C11 C6 C7 C8 2.4(3) . .
C5 C6 C7 C8 -177.6(2) . .
C6 C7 C8 C9 -1.2(4) . .
C7 C8 C9 C10 -0.4(4) . .
C8 C9 C10 C11 0.7(4) . .
C9 C10 C11 C6 0.5(3) . .
C9 C10 C11 C12 179.9(2) . .
C7 C6 C11 C10 -2.2(3) . .
C5 C6 C11 C10 177.9(2) . .
C7 C6 C11 C12 178.4(2) . .
C5 C6 C11 C12 -1.6(3) . .
C10 C11 C12 C13 -177.3(2) . .
C6 C11 C12 C13 2.1(3) . .
C10 C11 C12 C25 8.4(4) . .
C6 C11 C12 C25 -172.2(2) . .
C11 C12 C13 C14 179.1(2) . .
C25 C12 C13 C14 -6.1(4) . .
C11 C12 C13 C5 -1.7(3) . .
C25 C12 C13 C5 173.0(2) . .
C4 C5 C13 C12 -179.7(2) . .
C6 C5 C13 C12 0.8(3) . .
C4 C5 C13 C14 -0.5(3) . .
C6 C5 C13 C14 -180.0(2) . .
C12 C13 C14 C15 179.9(2) . .
C5 C13 C14 C15 0.8(3) . .
C13 C14 C15 C1 179.4(2) . 13_556
C13 C14 C15 C3 -0.6(4) . .
C4 C3 C15 C14 0.1(4) . .
C2 C3 C15 C14 -179.3(2) . .
C4 C3 C15 C1 -179.9(2) . 13_556
C2 C3 C15 C1 0.8(3) . 13_556
C1 C2 C16 C21 -115.2(3) . .
C3 C2 C16 C21 64.0(3) . .
C1 C2 C16 C17 60.6(3) . .
C3 C2 C16 C17 -120.2(3) . .
C21 C16 C17 C18 3.1(3) . .
C2 C16 C17 C18 -172.7(2) . .
C21 C16 C17 C22 -174.7(2) . .
C2 C16 C17 C22 9.4(3) . .
C16 C17 C18 C19 -0.6(4) . .
C22 C17 C18 C19 177.4(2) . .
C17 C18 C19 C20 -2.4(4) . .
C17 C18 C19 C23 177.0(3) . .
C18 C19 C20 C21 2.9(4) . .
C23 C19 C20 C21 -176.5(3) . .
C19 C20 C21 C16 -0.4(4) . .
C19 C20 C21 C24 178.5(2) . .
C17 C16 C21 C20 -2.7(4) . .
C2 C16 C21 C20 173.1(2) . .
C17 C16 C21 C24 178.5(2) . .
C2 C16 C21 C24 -5.8(4) . .
C13 C12 C25 C30 74.1(3) . .
C11 C12 C25 C30 -112.4(3) . .
C13 C12 C25 C26 -98.7(3) . .
C11 C12 C25 C26 74.8(3) . .
C30 C25 C26 C27 -0.9(4) . .
C12 C25 C26 C27 171.9(2) . .
C30 C25 C26 C31 -178.4(2) . .
C12 C25 C26 C31 -5.6(4) . .
C25 C26 C27 C28 -1.7(4) . .
C31 C26 C27 C28 175.8(2) . .
C26 C27 C28 C29 2.3(4) . .
C26 C27 C28 C32 -176.9(2) . .
C27 C28 C29 C30 -0.4(4) . .
C32 C28 C29 C30 178.9(3) . .
C28 C29 C30 C25 -2.2(4) . .
C28 C29 C30 C33 177.0(3) . .
C26 C25 C30 C29 2.8(4) . .
C12 C25 C30 C29 -169.9(2) . .
C26 C25 C30 C33 -176.4(2) . .
C12 C25 C30 C33 10.9(4) . .
